data_7119011
loop_
_publ_author_name
'Jian-Shen Feng'
'Min Ren'
'Zhong-Sheng Cai'
'Kun Fan'
'Song-Song Bao'
'Li-Min Zheng'

_publ_section_title
;
 Enantiopure phosphonic acids as chiral inducers: homochiral
 crystallization of cobalt coordination polymers showing field-induced
 slow magnetization relaxation
;
_journal_name_full Chem.Commun.
_journal_page_first 6877
_journal_volume 52
_journal_year 2016
_chemical_absolute_configuration unk
_chemical_formula_moiety 'C22 H24 Co N4 O7 S'
_chemical_formula_sum 'C22 H24 Co N4 O7 S'
_chemical_formula_weight 547.44
_chemical_name_systematic '(P)-Co(SO4)(1,3-bbix)(H2O)3 '
_space_group_crystal_system monoclinic
_space_group_IT_number 4
_space_group_name_Hall 'P 2yb'
_space_group_name_H-M_alt 'P 1 21 1'
_symmetry_space_group_name_Hall 'P 2yb'
_symmetry_space_group_name_H-M 'P 1 21 1'
_atom_sites_solution_hydrogens mixed
_audit_creation_method SHELXL-2013
_audit_update_record
;
2016-03-18 deposited with the CCDC.
2016-04-15 downloaded from the CCDC.
;
_cell_angle_alpha 90
_cell_angle_beta 103.450(5)
_cell_angle_gamma 90
_cell_formula_units_Z 2
_cell_length_a 11.495(4)
_cell_length_b 8.412(3)
_cell_length_c 12.098(4)
_cell_measurement_reflns_used 2401
_cell_measurement_temperature 296(2)
_cell_measurement_theta_max 24.928
_cell_measurement_theta_min 2.790
_cell_volume 1137.7(7)
_computing_cell_refinement SMART
_computing_data_collection 'SMART (Bruker, 2000)'
_computing_data_reduction 'SAINT (Bruker, 2000)'
_computing_molecular_graphics SHELXTL
_computing_publication_material SHELXTL
_computing_structure_refinement 'SHELXL-2013 (Sheldrick, 2013)'
_computing_structure_solution 'SHELXTL (Bruker, 2000)'
_diffrn_ambient_temperature 296(2)
_diffrn_measured_fraction_theta_full 0.990
_diffrn_measured_fraction_theta_max 0.991
_diffrn_measurement_device_type 'Bruker APEX DUO'
_diffrn_radiation_type MoK\a
_diffrn_radiation_wavelength 0.71073
_diffrn_reflns_av_R_equivalents 0.0912
_diffrn_reflns_av_unetI/netI 0.1279
_diffrn_reflns_Laue_measured_fraction_full 0.990
_diffrn_reflns_Laue_measured_fraction_max 0.991
_diffrn_reflns_limit_h_max 14
_diffrn_reflns_limit_h_min -14
_diffrn_reflns_limit_k_max 9
_diffrn_reflns_limit_k_min -10
_diffrn_reflns_limit_l_max 15
_diffrn_reflns_limit_l_min -15
_diffrn_reflns_number 10167
_diffrn_reflns_point_group_measured_fraction_full 0.993
_diffrn_reflns_point_group_measured_fraction_max 0.993
_diffrn_reflns_theta_full 25.242
_diffrn_reflns_theta_max 27.523
_diffrn_reflns_theta_min 1.822
_exptl_absorpt_coefficient_mu 0.899
_exptl_absorpt_correction_T_max 0.915
_exptl_absorpt_correction_T_min 0.898
_exptl_absorpt_correction_type multi-scan
_exptl_absorpt_process_details 'SADABS(Bruker, 2000)'
_exptl_crystal_colour red
_exptl_crystal_density_diffrn 1.598
_exptl_crystal_description block
_exptl_crystal_F_000 566
_exptl_crystal_size_max 0.300
_exptl_crystal_size_mid 0.100
_exptl_crystal_size_min 0.100
_refine_diff_density_max 0.623
_refine_diff_density_min -0.800
_refine_diff_density_rms 0.087
_refine_ls_abs_structure_details
;
 Refined as an inversion twin.
;
_refine_ls_abs_structure_Flack 0.09(3)
_refine_ls_extinction_coef .
_refine_ls_extinction_method none
_refine_ls_goodness_of_fit_ref 1.000
_refine_ls_hydrogen_treatment constr
_refine_ls_matrix_type full
_refine_ls_number_parameters 317
_refine_ls_number_reflns 4537
_refine_ls_number_restraints 16
_refine_ls_restrained_S_all 0.998
_refine_ls_R_factor_all 0.0723
_refine_ls_R_factor_gt 0.0562
_refine_ls_shift/su_max 0.001
_refine_ls_shift/su_mean 0.000
_refine_ls_structure_factor_coef Fsqd
_refine_ls_weighting_details 'w=1/[\s^2^(Fo^2^)+(0.0398P)^2^] where P=(Fo^2^+2Fc^2^)/3'
_refine_ls_weighting_scheme calc
_refine_ls_wR_factor_gt 0.1264
_refine_ls_wR_factor_ref 0.1358
_reflns_Friedel_coverage 0.876
_reflns_Friedel_fraction_full 0.996
_reflns_Friedel_fraction_max 0.995
_reflns_number_gt 3697
_reflns_number_total 4537
_reflns_threshold_expression 'I > 2\s(I)'
_cod_data_source_file c6cc02463g2.cif
_cod_data_source_block 1P
_cod_original_cell_volume 1137.7(6)
_cod_database_code 7119011
_shelx_space_group_comment
;
The symmetry employed for this shelxl refinement is uniquely defined
by the following loop, which should always be used as a source of
symmetry information in preference to the above space-group names.
They are only intended as comments.
;
_shelx_estimated_absorpt_t_min 0.774
_shelx_estimated_absorpt_t_max 0.915
_shelxl_version_number 2013-4

loop_
_space_group_symop_operation_xyz
'x, y, z'
'-x, y+1/2, -z'

loop_
_atom_site_label
_atom_site_type_symbol
_atom_site_fract_x
_atom_site_fract_y
_atom_site_fract_z
_atom_site_U_iso_or_equiv
_atom_site_adp_type
_atom_site_occupancy
_atom_site_site_symmetry_order
_atom_site_calc_flag
_atom_site_refinement_flags_posn
_atom_site_refinement_flags_adp
_atom_site_refinement_flags_occupancy
_atom_site_disorder_assembly
_atom_site_disorder_group
Co1 Co 0.85134(6) 0.48224(9) 0.64973(5) 0.0256(2) Uani 1 1 d . . . . .
S1 S 0.96019(13) 0.12471(18) 0.62517(11) 0.0272(3) Uani 1 1 d . . . . .
C1 C 0.4625(8) -0.4169(9) 1.2913(7) 0.055(2) Uani 1 1 d . . . . .
H1 H 0.4445 -0.5229 1.2733 0.066 Uiso 1 1 calc R U . . .
C2 C 0.5766(7) -0.3613(10) 1.2887(7) 0.055(2) Uani 1 1 d . . . . .
H2 H 0.6328 -0.4314 1.2722 0.066 Uiso 1 1 calc R U . . .
C3 C 0.3761(7) -0.3233(9) 1.3190(6) 0.0437(16) Uani 1 1 d . . . . .
H3 H 0.3024 -0.3647 1.3237 0.052 Uiso 1 1 calc R U . . .
C4 C 0.4035(6) -0.1640(8) 1.3396(5) 0.0319(13) Uani 1 1 d . . . . .
C5 C 0.6063(7) -0.2046(10) 1.3101(7) 0.0466(19) Uani 1 1 d . . . . .
H5 H 0.6811 -0.1649 1.3072 0.056 Uiso 1 1 calc R U . . .
C6 C 0.5171(6) -0.1074(8) 1.3367(5) 0.0325(14) Uani 1 1 d . . . . .
C7 C 0.4065(6) 0.0860(8) 1.3783(5) 0.0339(14) Uani 1 1 d . . . . .
H7 H 0.3837 0.1868 1.3966 0.041 Uiso 1 1 calc R U . . .
C8 C 0.7416(5) 0.2827(7) 1.1071(5) 0.0283(12) Uani 1 1 d . U . . .
C9 C 0.8375(6) 0.5894(8) 0.9985(5) 0.0291(13) Uani 1 1 d . . . . .
C10 C 0.6197(6) 0.2010(7) 1.2354(5) 0.0315(13) Uani 1 1 d . . . . .
C11 C 0.7284(5) 0.2428(7) 1.2153(4) 0.0272(12) Uani 1 1 d . . . . .
H11 H 0.7952 0.2447 1.2757 0.033 Uiso 1 1 calc R U . . .
C12 C 0.8655(6) 0.3175(8) 1.0917(5) 0.0309(13) Uani 1 1 d . U . . .
H12A H 0.9135 0.3604 1.1621 0.037 Uiso 1 1 calc R U . . .
H12B H 0.9022 0.2189 1.0759 0.037 Uiso 1 1 calc R U . . .
C13 C 0.8398(5) 0.6440(8) 0.8889(5) 0.0299(12) Uani 1 1 d . . . . .
C14 C 0.8140(6) 0.8023(8) 0.8602(5) 0.0371(14) Uani 1 1 d . . . . .
H14 H 0.8127 0.8400 0.7877 0.044 Uiso 1 1 calc R U . . .
C15 C 0.7906(7) 0.8454(10) 1.0516(6) 0.0445(17) Uani 1 1 d . . . . .
H15 H 0.7744 0.9160 1.1052 0.053 Uiso 1 1 calc R U . . .
C16 C 0.7905(7) 0.9010(9) 0.9428(6) 0.0446(17) Uani 1 1 d . . . . .
H16 H 0.7740 1.0077 0.9258 0.054 Uiso 1 1 calc R U . . .
C17 C 0.6419(6) 0.2773(10) 1.0177(6) 0.0445(17) Uani 1 1 d . . . . .
H17 H 0.6491 0.3023 0.9447 0.053 Uiso 1 1 calc R U . . .
C18 C 0.5202(6) 0.1970(10) 1.1441(6) 0.0438(17) Uani 1 1 d . . . . .
H18 H 0.4456 0.1689 1.1555 0.053 Uiso 1 1 calc R U . . .
C19 C 0.8823(6) 0.3939(8) 0.8955(5) 0.0312(13) Uani 1 1 d . . . . .
H19 H 0.9017 0.2924 0.8750 0.037 Uiso 1 1 calc R U . . .
C20 C 0.8139(6) 0.6908(9) 1.0813(5) 0.0387(16) Uani 1 1 d . . . . .
H20 H 0.8140 0.6543 1.1539 0.046 Uiso 1 1 calc R U . . .
C21 C 0.5333(7) 0.2356(12) 1.0356(6) 0.056(2) Uani 1 1 d . . . . .
H21 H 0.4670 0.2328 0.9745 0.067 Uiso 1 1 calc R U . . .
C22 C 0.6103(6) 0.1665(8) 1.3555(5) 0.0333(14) Uani 1 1 d . . . . .
H22A H 0.6861 0.1248 1.3982 0.040 Uiso 1 1 calc R U . . .
H22B H 0.5950 0.2651 1.3912 0.040 Uiso 1 1 calc R U . . .
N1 N 0.8683(5) 0.5163(6) 0.8264(4) 0.0318(12) Uani 1 1 d . . . . .
N2 N 0.8656(5) 0.4304(6) 0.9994(4) 0.0295(11) Uani 1 1 d . U . . .
N3 N 0.5154(5) 0.0526(7) 1.3609(5) 0.0338(12) Uani 1 1 d . . . . .
N4 N 0.3361(4) -0.0385(7) 1.3670(4) 0.0323(11) Uani 1 1 d . . . . .
O1 O 0.9002(4) 0.2357(6) 0.6881(3) 0.0323(9) Uani 1 1 d . . . . .
O2 O 0.8912(4) 0.1218(6) 0.5057(3) 0.0400(11) Uani 1 1 d . . . . .
O3 O 1.0826(4) 0.1827(6) 0.6291(4) 0.0368(10) Uani 1 1 d . . . . .
O4 O 0.9663(4) -0.0325(7) 0.6742(4) 0.0458(11) Uani 1 1 d . . . . .
O1W O 0.8233(4) 0.4266(5) 0.4748(3) 0.0346(10) Uani 1 1 d . . . . .
H1WA H 0.8590 0.4350 0.4209 0.052 Uiso 1 1 d R U . . .
H1WB H 0.7837 0.3407 0.4708 0.052 Uiso 1 1 d R U . . .
O2W O 1.0361(4) 0.5058(6) 0.6700(3) 0.0362(11) Uani 1 1 d . . . . .
H2WB H 1.0700 0.5460 0.6212 0.054 Uiso 1 1 d R U . . .
H2WA H 1.0664 0.4140 0.6854 0.054 Uiso 1 1 d R U . . .
O3W O 0.8305(4) 0.7214(6) 0.5848(4) 0.0398(11) Uani 1 1 d . . . . .
H3WB H 0.8013 0.7185 0.5135 0.060 Uiso 1 1 d R U . . .
H3WA H 0.8983 0.7671 0.5989 0.060 Uiso 1 1 d R U . . .

loop_
_atom_site_aniso_label
_atom_site_aniso_U_11
_atom_site_aniso_U_22
_atom_site_aniso_U_33
_atom_site_aniso_U_23
_atom_site_aniso_U_13
_atom_site_aniso_U_12
Co1 0.0285(4) 0.0254(4) 0.0237(3) -0.0014(3) 0.0080(3) -0.0024(4)
S1 0.0297(7) 0.0264(8) 0.0242(6) -0.0033(5) 0.0037(5) 0.0019(6)
C1 0.064(5) 0.027(4) 0.080(6) -0.008(4) 0.028(4) 0.007(3)
C2 0.049(5) 0.046(5) 0.072(5) -0.002(4) 0.020(4) 0.021(4)
C3 0.035(4) 0.038(4) 0.060(4) 0.000(3) 0.015(3) -0.002(3)
C4 0.032(3) 0.032(3) 0.033(3) 0.000(3) 0.009(2) 0.002(3)
C5 0.033(4) 0.049(5) 0.061(5) 0.005(3) 0.016(3) 0.006(3)
C6 0.032(3) 0.033(4) 0.031(3) 0.002(3) 0.006(2) 0.001(3)
C7 0.035(3) 0.034(4) 0.036(3) -0.001(3) 0.014(3) 0.002(3)
C8 0.032(3) 0.026(3) 0.026(3) 0.000(2) 0.005(2) -0.002(2)
C9 0.030(3) 0.034(4) 0.025(3) -0.003(2) 0.010(2) -0.004(3)
C10 0.032(3) 0.029(3) 0.033(3) 0.005(2) 0.006(2) -0.004(3)
C11 0.024(3) 0.030(3) 0.025(3) 0.000(2) 0.000(2) -0.001(2)
C12 0.029(3) 0.038(3) 0.025(3) 0.004(2) 0.006(2) -0.002(3)
C13 0.031(3) 0.035(3) 0.023(2) -0.005(2) 0.006(2) -0.003(3)
C14 0.047(4) 0.033(4) 0.034(3) 0.002(3) 0.015(3) 0.000(3)
C15 0.052(4) 0.044(4) 0.038(3) -0.016(3) 0.010(3) 0.002(3)
C16 0.051(5) 0.029(4) 0.052(4) -0.001(3) 0.010(3) 0.002(3)
C17 0.038(4) 0.064(5) 0.029(3) 0.010(3) 0.003(3) -0.002(3)
C18 0.036(4) 0.056(5) 0.040(3) -0.001(3) 0.009(3) -0.007(3)
C19 0.037(3) 0.034(4) 0.026(3) -0.004(2) 0.014(2) 0.004(3)
C20 0.040(4) 0.050(4) 0.026(3) -0.011(3) 0.006(2) 0.004(3)
C21 0.034(4) 0.089(7) 0.037(3) 0.009(4) -0.006(3) -0.010(4)
C22 0.030(3) 0.038(4) 0.033(3) 0.001(3) 0.010(2) -0.006(3)
N1 0.038(3) 0.034(3) 0.026(2) -0.001(2) 0.011(2) 0.002(2)
N2 0.031(3) 0.036(3) 0.022(2) 0.0008(18) 0.0076(18) 0.000(2)
N3 0.029(3) 0.036(3) 0.038(3) 0.003(2) 0.012(2) -0.004(2)
N4 0.031(2) 0.035(3) 0.034(2) 0.001(2) 0.0125(19) -0.002(3)
O1 0.036(2) 0.033(2) 0.029(2) -0.0008(17) 0.0086(17) 0.0038(19)
O2 0.040(3) 0.047(3) 0.029(2) -0.012(2) -0.0006(17) 0.009(2)
O3 0.028(2) 0.045(3) 0.038(2) -0.0073(19) 0.0097(17) -0.002(2)
O4 0.056(3) 0.032(3) 0.045(2) 0.003(2) 0.002(2) -0.002(3)
O1W 0.035(2) 0.040(3) 0.030(2) -0.0015(17) 0.0092(17) -0.0079(19)
O2W 0.032(2) 0.042(3) 0.035(2) 0.004(2) 0.0089(16) -0.009(2)
O3W 0.048(3) 0.033(3) 0.037(2) 0.0024(19) 0.0060(19) -0.013(2)

loop_
_atom_type_symbol
_atom_type_description
_atom_type_scat_dispersion_real
_atom_type_scat_dispersion_imag
_atom_type_scat_source
C C 0.0033 0.0016 'International Tables Vol C Tables 4.2.6.8 and 6.1.1.4'
H H 0.0000 0.0000 'International Tables Vol C Tables 4.2.6.8 and 6.1.1.4'
N N 0.0061 0.0033 'International Tables Vol C Tables 4.2.6.8 and 6.1.1.4'
O O 0.0106 0.0060 'International Tables Vol C Tables 4.2.6.8 and 6.1.1.4'
S S 0.1246 0.1234 'International Tables Vol C Tables 4.2.6.8 and 6.1.1.4'
Co Co 0.3494 0.9721 'International Tables Vol C Tables 4.2.6.8 and 6.1.1.4'

loop_
_geom_angle_atom_site_label_1
_geom_angle_atom_site_label_2
_geom_angle_atom_site_label_3
_geom_angle
_geom_angle_site_symmetry_1
_geom_angle_site_symmetry_3
O2W Co1 O1W 93.01(16) . .
O2W Co1 N1 90.93(18) . .
O1W Co1 N1 173.91(19) . .
O2W Co1 N4 178.55(19) . 2_657
O1W Co1 N4 88.37(17) . 2_657
N1 Co1 N4 87.73(19) . 2_657
O2W Co1 O3W 88.74(19) . .
O1W Co1 O3W 82.16(17) . .
N1 Co1 O3W 102.57(19) . .
N4 Co1 O3W 91.0(2) 2_657 .
O2W Co1 O1 81.97(19) . .
O1W Co1 O1 88.52(17) . .
N1 Co1 O1 87.44(17) . .
N4 Co1 O1 98.5(2) 2_657 .
O3W Co1 O1 166.49(17) . .
O4 S1 O1 110.6(3) . .
O4 S1 O2 110.5(3) . .
O1 S1 O2 107.8(3) . .
O4 S1 O3 109.5(3) . .
O1 S1 O3 109.3(3) . .
O2 S1 O3 109.1(3) . .
C3 C1 C2 123.4(7) . .
C3 C1 H1 118.3 . .
C2 C1 H1 118.3 . .
C5 C2 C1 120.7(7) . .
C5 C2 H2 119.6 . .
C1 C2 H2 119.6 . .
C1 C3 C4 116.9(7) . .
C1 C3 H3 121.6 . .
C4 C3 H3 121.6 . .
C3 C4 N4 131.2(6) . .
C3 C4 C6 120.0(6) . .
N4 C4 C6 108.8(6) . .
C2 C5 C6 116.0(7) . .
C2 C5 H5 122.0 . .
C6 C5 H5 122.0 . .
N3 C6 C4 105.6(6) . .
N3 C6 C5 131.5(7) . .
C4 C6 C5 122.9(7) . .
N4 C7 N3 113.0(6) . .
N4 C7 H7 123.5 . .
N3 C7 H7 123.5 . .
C17 C8 C11 118.4(6) . .
C17 C8 C12 123.0(5) . .
C11 C8 C12 118.4(5) . .
N2 C9 C20 132.5(6) . .
N2 C9 C13 105.6(5) . .
C20 C9 C13 121.9(6) . .
C11 C10 C18 118.6(5) . .
C11 C10 C22 119.5(6) . .
C18 C10 C22 121.9(6) . .
C10 C11 C8 122.1(5) . .
C10 C11 H11 119.0 . .
C8 C11 H11 119.0 . .
N2 C12 C8 112.9(5) . .
N2 C12 H12A 109.0 . .
C8 C12 H12A 109.0 . .
N2 C12 H12B 109.0 . .
C8 C12 H12B 109.0 . .
H12A C12 H12B 107.8 . .
C14 C13 N1 131.7(5) . .
C14 C13 C9 119.8(5) . .
N1 C13 C9 108.5(5) . .
C16 C14 C13 117.7(6) . .
C16 C14 H14 121.2 . .
C13 C14 H14 121.2 . .
C20 C15 C16 121.8(6) . .
C20 C15 H15 119.1 . .
C16 C15 H15 119.1 . .
C14 C16 C15 121.7(7) . .
C14 C16 H16 119.1 . .
C15 C16 H16 119.1 . .
C21 C17 C8 120.5(6) . .
C21 C17 H17 119.7 . .
C8 C17 H17 119.7 . .
C10 C18 C21 119.5(7) . .
C10 C18 H18 120.3 . .
C21 C18 H18 120.3 . .
N1 C19 N2 113.1(6) . .
N1 C19 H19 123.5 . .
N2 C19 H19 123.5 . .
C15 C20 C9 117.1(6) . .
C15 C20 H20 121.4 . .
C9 C20 H20 121.4 . .
C17 C21 C18 120.9(7) . .
C17 C21 H21 119.6 . .
C18 C21 H21 119.6 . .
N3 C22 C10 112.9(5) . .
N3 C22 H22A 109.0 . .
C10 C22 H22A 109.0 . .
N3 C22 H22B 109.0 . .
C10 C22 H22B 109.0 . .
H22A C22 H22B 107.8 . .
C19 N1 C13 105.5(5) . .
C19 N1 Co1 120.3(4) . .
C13 N1 Co1 132.2(4) . .
C19 N2 C9 107.3(5) . .
C19 N2 C12 126.0(5) . .
C9 N2 C12 126.4(5) . .
C7 N3 C6 107.2(6) . .
C7 N3 C22 126.8(6) . .
C6 N3 C22 125.6(6) . .
C7 N4 C4 105.4(5) . .
C7 N4 Co1 122.2(5) . 2_647
C4 N4 Co1 130.3(4) . 2_647
S1 O1 Co1 128.6(2) . .
Co1 O1W H1WA 139.5 . .
Co1 O1W H1WB 101.5 . .
H1WA O1W H1WB 112.0 . .
Co1 O2W H2WB 125.0 . .
Co1 O2W H2WA 107.0 . .
H2WB O2W H2WA 106.4 . .
Co1 O3W H3WB 109.1 . .
Co1 O3W H3WA 109.3 . .
H3WB O3W H3WA 110.1 . .

loop_
_geom_bond_atom_site_label_1
_geom_bond_atom_site_label_2
_geom_bond_distance
_geom_bond_site_symmetry_2
Co1 O2W 2.090(4) .
Co1 O1W 2.118(4) .
Co1 N1 2.120(5) .
Co1 N4 2.123(5) 2_657
Co1 O3W 2.153(5) .
Co1 O1 2.170(5) .
S1 O4 1.445(6) .
S1 O1 1.473(4) .
S1 O2 1.479(4) .
S1 O3 1.480(5) .
C1 C3 1.370(10) .
C1 C2 1.399(12) .
C1 H1 0.9300 .
C2 C5 1.372(12) .
C2 H2 0.9300 .
C3 C4 1.386(10) .
C3 H3 0.9300 .
C4 N4 1.395(8) .
C4 C6 1.398(9) .
C5 C6 1.407(10) .
C5 H5 0.9300 .
C6 N3 1.379(8) .
C7 N4 1.311(9) .
C7 N3 1.346(8) .
C7 H7 0.9300 .
C8 C17 1.381(9) .
C8 C11 1.393(8) .
C8 C12 1.507(9) .
C9 N2 1.375(9) .
C9 C20 1.390(8) .
C9 C13 1.409(8) .
C10 C11 1.373(8) .
C10 C18 1.394(9) .
C10 C22 1.510(8) .
C11 H11 0.9300 .
C12 N2 1.467(7) .
C12 H12A 0.9700 .
C12 H12B 0.9700 .
C13 C14 1.391(10) .
C13 N1 1.396(8) .
C14 C16 1.373(9) .
C14 H14 0.9300 .
C15 C20 1.359(11) .
C15 C16 1.397(10) .
C15 H15 0.9300 .
C16 H16 0.9300 .
C17 C21 1.362(10) .
C17 H17 0.9300 .
C18 C21 1.395(10) .
C18 H18 0.9300 .
C19 N1 1.313(8) .
C19 N2 1.350(7) .
C19 H19 0.9300 .
C20 H20 0.9300 .
C21 H21 0.9300 .
C22 N3 1.465(8) .
C22 H22A 0.9700 .
C22 H22B 0.9700 .
N4 Co1 2.123(5) 2_647
O1W H1WA 0.8497 .
O1W H1WB 0.8500 .
O2W H2WB 0.8496 .
O2W H2WA 0.8502 .
O3W H3WB 0.8503 .
O3W H3WA 0.8499 .

loop_
_geom_hbond_atom_site_label_D
_geom_hbond_atom_site_label_H
_geom_hbond_atom_site_label_A
_geom_hbond_distance_DH
_geom_hbond_distance_HA
_geom_hbond_distance_DA
_geom_hbond_angle_DHA
_geom_hbond_site_symmetry_A
O3W H3WA O4 0.85 1.99 2.666(7) 136.1 1_565
O3W H3WB O3 0.85 2.43 3.000(6) 124.8 2_756
O2W H2WA O3 0.85 2.08 2.836(7) 147.1 .
O2W H2WA S1 0.85 2.74 3.334(5) 127.8 .
O2W H2WB O2 0.85 1.81 2.645(6) 166.5 2_756
O2W H2WB S1 0.85 2.99 3.718(4) 144.5 2_756
O1W H1WB O2 0.85 2.20 2.681(7) 115.6 .
O1W H1WA O4 0.85 2.55 3.353(6) 157.8 2_756
O1W H1WA O3 0.85 2.31 2.832(6) 119.7 2_756
O1W H1WA S1 0.85 2.78 3.439(4) 135.9 2_756
C22 H22A O2 0.97 2.41 3.337(8) 159.3 1_556
C20 H20 O3 0.93 2.63 3.429(8) 144.5 2_757
C19 H19 O1 0.93 2.31 2.890(7) 120.2 .
C12 H12A O4 0.97 2.32 3.286(8) 177.6 2_757
C7 H7 O3W 0.93 2.54 3.080(8) 117.3 2_647
C3 H3 O1 0.93 2.45 3.195(9) 137.3 2_647
O3W H3WA O4 0.85 1.99 2.666(7) 136.1 1_565
O3W H3WB O3 0.85 2.43 3.000(6) 124.8 2_756
O2W H2WA O3 0.85 2.08 2.836(7) 147.1 .
O2W H2WB O2 0.85 1.81 2.645(6) 166.5 2_756
O1W H1WB O2 0.85 2.20 2.681(7) 115.6 .
O1W H1WA O4 0.85 2.55 3.353(6) 157.8 2_756
O1W H1WA O3 0.85 2.31 2.832(6) 119.7 2_756
C22 H22A O2 0.97 2.41 3.337(8) 159.3 1_556
C19 H19 O1 0.93 2.31 2.890(7) 120.2 .
C12 H12A O4 0.97 2.32 3.286(8) 177.6 2_757
C7 H7 O3W 0.93 2.54 3.080(8) 117.3 2_647
C3 H3 O1 0.93 2.45 3.195(9) 137.3 2_647
C3 H3 O1 0.93 2.45 3.195(9) 137.3 2_647
C7 H7 O3W 0.93 2.54 3.080(8) 117.3 2_647
C12 H12A O4 0.97 2.32 3.286(8) 177.6 2_757
C19 H19 O1 0.93 2.31 2.890(7) 120.2 .
C22 H22A O2 0.97 2.41 3.337(8) 159.3 1_556
O1W H1WA O3 0.85 2.31 2.832(6) 119.7 2_756
O1W H1WA O4 0.85 2.55 3.353(6) 157.8 2_756
O1W H1WB O2 0.85 2.20 2.681(7) 115.6 .
O2W H2WB O2 0.85 1.81 2.645(6) 166.5 2_756
O2W H2WA O3 0.85 2.08 2.836(7) 147.1 .
O3W H3WB O3 0.85 2.43 3.000(6) 124.8 2_756
O3W H3WA O4 0.85 1.99 2.666(7) 136.1 1_565

loop_
_geom_torsion_atom_site_label_1
_geom_torsion_atom_site_label_2
_geom_torsion_atom_site_label_3
_geom_torsion_atom_site_label_4
_geom_torsion
_geom_torsion_site_symmetry_1
_geom_torsion_site_symmetry_2
_geom_torsion_site_symmetry_3
_geom_torsion_site_symmetry_4
C3 C1 C2 C5 -2.6(13) . . . .
C2 C1 C3 C4 3.3(12) . . . .
C1 C3 C4 N4 178.6(7) . . . .
C1 C3 C4 C6 -2.9(10) . . . .
C1 C2 C5 C6 1.4(12) . . . .
C3 C4 C6 N3 -179.7(6) . . . .
N4 C4 C6 N3 -0.9(7) . . . .
C3 C4 C6 C5 2.0(10) . . . .
N4 C4 C6 C5 -179.2(6) . . . .
C2 C5 C6 N3 -179.0(7) . . . .
C2 C5 C6 C4 -1.1(11) . . . .
C18 C10 C11 C8 0.6(10) . . . .
C22 C10 C11 C8 -177.2(6) . . . .
C17 C8 C11 C10 -0.9(10) . . . .
C12 C8 C11 C10 -176.4(6) . . . .
C17 C8 C12 N2 34.2(9) . . . .
C11 C8 C12 N2 -150.6(6) . . . .
N2 C9 C13 C14 179.6(6) . . . .
C20 C9 C13 C14 -2.3(10) . . . .
N2 C9 C13 N1 0.5(7) . . . .
C20 C9 C13 N1 178.7(6) . . . .
N1 C13 C14 C16 -179.3(7) . . . .
C9 C13 C14 C16 2.0(10) . . . .
C13 C14 C16 C15 -0.8(11) . . . .
C20 C15 C16 C14 -0.1(12) . . . .
C11 C8 C17 C21 0.7(12) . . . .
C12 C8 C17 C21 175.9(8) . . . .
C11 C10 C18 C21 -0.1(11) . . . .
C22 C10 C18 C21 177.6(7) . . . .
C16 C15 C20 C9 -0.1(11) . . . .
N2 C9 C20 C15 178.9(7) . . . .
C13 C9 C20 C15 1.3(10) . . . .
C8 C17 C21 C18 -0.2(14) . . . .
C10 C18 C21 C17 -0.1(14) . . . .
C11 C10 C22 N3 -151.1(6) . . . .
C18 C10 C22 N3 31.2(9) . . . .
N2 C19 N1 C13 -0.2(8) . . . .
N2 C19 N1 Co1 -166.4(4) . . . .
C14 C13 N1 C19 -179.1(7) . . . .
C9 C13 N1 C19 -0.2(7) . . . .
C14 C13 N1 Co1 -15.2(10) . . . .
C9 C13 N1 Co1 163.7(4) . . . .
N1 C19 N2 C9 0.5(8) . . . .
N1 C19 N2 C12 174.8(6) . . . .
C20 C9 N2 C19 -178.5(7) . . . .
C13 C9 N2 C19 -0.6(7) . . . .
C20 C9 N2 C12 7.3(11) . . . .
C13 C9 N2 C12 -174.8(5) . . . .
C8 C12 N2 C19 -104.4(7) . . . .
C8 C12 N2 C9 68.8(8) . . . .
N4 C7 N3 C6 -0.4(7) . . . .
N4 C7 N3 C22 173.3(6) . . . .
C4 C6 N3 C7 0.8(7) . . . .
C5 C6 N3 C7 178.9(7) . . . .
C4 C6 N3 C22 -173.0(5) . . . .
C5 C6 N3 C22 5.1(11) . . . .
C10 C22 N3 C7 -102.1(7) . . . .
C10 C22 N3 C6 70.4(8) . . . .
N3 C7 N4 C4 -0.1(7) . . . .
N3 C7 N4 Co1 -165.2(4) . . . 2_647
C3 C4 N4 C7 179.3(7) . . . .
C6 C4 N4 C7 0.6(7) . . . .
C3 C4 N4 Co1 -17.3(10) . . . 2_647
C6 C4 N4 Co1 164.1(4) . . . 2_647
O4 S1 O1 Co1 -174.9(3) . . . .
O2 S1 O1 Co1 -54.0(4) . . . .
O3 S1 O1 Co1 64.5(4) . . . .
